data_4334639
loop_
_publ_author_name
'Mohamed Dakkach'
'Ahmed Atlamsani'
'Teodor Parella'
'Xavier Fontrodona'
'Isabel Romero'
'Montserrat Rodr\'iguez'

_publ_section_title
;
 New Aqua N-Heterocyclic Carbene Ru(II) Complexes with Two-Electron
 Process as Selective Epoxidation Catalysts: An Evaluation of Geometrical
 and Electronic Effects
;
_journal_name_full 'Inorganic Chemistry'
_journal_page_first 5077
_journal_page_last 5087
_journal_paper_doi 10.1021/ic302863h
_journal_volume 52
_journal_year 2013
_chemical_formula_moiety 'C23 H26 Cl N6 Ru, F6 P'
_chemical_formula_sum 'C23 H26 Cl F6 N6 P Ru'
_chemical_formula_weight 667.99
_chemical_name_systematic
; 
 ? 
;
_space_group_IT_number 33
_symmetry_cell_setting orthorhombic
_symmetry_space_group_name_Hall 'P 2c -2n'
_symmetry_space_group_name_H-M 'P n a 21'
_atom_sites_solution_hydrogens geom
_atom_sites_solution_primary direct
_atom_sites_solution_secondary difmap
_audit_creation_method SHELXL-97
_cell_angle_alpha 90.00
_cell_angle_beta 90.00
_cell_angle_gamma 90.00
_cell_formula_units_Z 4
_cell_length_a 16.498(5)
_cell_length_b 8.417(3)
_cell_length_c 19.454(6)
_cell_measurement_temperature 300(2)
_cell_volume 2701.5(15)
_computing_cell_refinement 'BRUKER SMART'
_computing_data_collection 'BRUKER SMART'
_computing_data_reduction 'BRUKER SAINT+'
_computing_structure_refinement 'SHELXL-97 (Sheldrick, 1997)'
_computing_structure_solution 'SHELXS-97 (Sheldrick, 1990)'
_diffrn_ambient_temperature 300(2)
_diffrn_measured_fraction_theta_full 0.992
_diffrn_measured_fraction_theta_max 0.992
_diffrn_measurement_device_type ccd
_diffrn_measurement_method 'phi and omega scans'
_diffrn_radiation_monochromator graphite
_diffrn_radiation_source 'fine-focus sealed tube'
_diffrn_radiation_type MoK\a
_diffrn_radiation_wavelength 0.71073
_diffrn_reflns_av_R_equivalents 0.0745
_diffrn_reflns_av_sigmaI/netI 0.0657
_diffrn_reflns_limit_h_max 21
_diffrn_reflns_limit_h_min -21
_diffrn_reflns_limit_k_max 11
_diffrn_reflns_limit_k_min -11
_diffrn_reflns_limit_l_max 25
_diffrn_reflns_limit_l_min -25
_diffrn_reflns_number 40466
_diffrn_reflns_theta_full 28.36
_diffrn_reflns_theta_max 28.36
_diffrn_reflns_theta_min 2.47
_exptl_absorpt_coefficient_mu 0.805
_exptl_absorpt_correction_type none
_exptl_crystal_colour orange
_exptl_crystal_density_diffrn 1.642
_exptl_crystal_description prism
_exptl_crystal_F_000 1344
_exptl_crystal_size_max 0.5
_exptl_crystal_size_mid 0.2
_exptl_crystal_size_min 0.2
_refine_diff_density_max 0.708
_refine_diff_density_min -0.366
_refine_diff_density_rms 0.083
_refine_ls_abs_structure_details 'Flack H D (1983), Acta Cryst. A39, 876-881'
_refine_ls_abs_structure_Flack 0.49(8)
_refine_ls_extinction_method none
_refine_ls_goodness_of_fit_ref 1.015
_refine_ls_hydrogen_treatment constr
_refine_ls_matrix_type full
_refine_ls_number_parameters 334
_refine_ls_number_reflns 6601
_refine_ls_number_restraints 11
_refine_ls_restrained_S_all 1.026
_refine_ls_R_factor_all 0.0777
_refine_ls_R_factor_gt 0.0477
_refine_ls_shift/su_max 0.034
_refine_ls_shift/su_mean 0.004
_refine_ls_structure_factor_coef Fsqd
_refine_ls_weighting_details 'calc w=1/[\s^2^(Fo^2^)+(0.0706P)^2^+0.4247P] where P=(Fo^2^+2Fc^2^)/3'
_refine_ls_weighting_scheme calc
_refine_ls_wR_factor_gt 0.1178
_refine_ls_wR_factor_ref 0.1312
_reflns_number_gt 4719
_reflns_number_total 6601
_reflns_threshold_expression >2sigma(I)
_cod_data_source_file ic302863h_si_002_1.cif
_cod_data_source_block trans,fac-3
_cod_original_cell_volume 2701.3(15)
_cod_database_code 4334639

loop_
_symmetry_equiv_pos_as_xyz
'x, y, z'
'-x, -y, z+1/2'
'x+1/2, -y+1/2, z'
'-x+1/2, y+1/2, z+1/2'

loop_
_atom_site_label
_atom_site_type_symbol
_atom_site_fract_x
_atom_site_fract_y
_atom_site_fract_z
_atom_site_U_iso_or_equiv
_atom_site_adp_type
_atom_site_occupancy
_atom_site_symmetry_multiplicity
_atom_site_calc_flag
_atom_site_refinement_flags
Ru1 Ru 0.769284(17) 0.27017(3) 0.54970(11) 0.03594(12) Uani 1 1 d .
Cl1 Cl 0.64539(6) 0.11280(12) 0.5495(2) 0.0552(3) Uani 1 1 d .
N1 N 0.8299(6) 0.1260(11) 0.4794(5) 0.043(2) Uani 1 1 d .
C1 C 0.8023(8) -0.0144(14) 0.4560(5) 0.060(3) Uani 1 1 d .
H1A H 0.7499 -0.0472 0.4666 0.072 Uiso 1 1 calc R
N2 N 0.8850(2) 0.3817(4) 0.5475(5) 0.0358(8) Uani 1 1 d .
C2 C 0.8548(9) -0.1158(15) 0.4138(6) 0.060(3) Uani 1 1 d .
H2A H 0.8354 -0.2120 0.3971 0.072 Uiso 1 1 calc R
N3 N 0.8275(5) 0.1172(11) 0.6214(4) 0.036(2) Uani 1 1 d .
C3 C 0.9249(10) -0.0735(16) 0.4005(5) 0.077(4) Uani 1 1 d .
H3A H 0.9577 -0.1380 0.3734 0.092 Uiso 1 1 calc R
C4 C 0.9570(8) 0.0777(16) 0.4270(6) 0.070(4) Uani 1 1 d .
H4A H 1.0099 0.1093 0.4178 0.083 Uiso 1 1 calc R
N4 N 0.7055(5) 0.4502(11) 0.6817(4) 0.068(2) Uani 1 1 d .
C5 C 0.9062(5) 0.1707(13) 0.4659(5) 0.033(2) Uani 1 1 d .
N5 N 0.6817(5) 0.5493(11) 0.5849(4) 0.061(3) Uani 1 1 d .
C6 C 0.9282(8) 0.3239(16) 0.4886(6) 0.052(3) Uani 1 1 d .
H6A H 0.9201 0.3979 0.4510 0.062 Uiso 1 1 calc R
H6B H 0.9856 0.3234 0.4994 0.062 Uiso 1 1 calc R
C7 C 0.8817(3) 0.5601(5) 0.5494(9) 0.0474(10) Uani 1 1 d .
H7A H 0.8516 0.5917 0.5900 0.057 Uiso 1 1 calc R
H7B H 0.8515 0.5964 0.5097 0.057 Uiso 1 1 calc R
C8 C 0.9627(3) 0.6455(5) 0.5503(10) 0.0549(12) Uani 1 1 d .
H8A H 0.9542 0.7558 0.5606 0.082 Uiso 1 1 calc R
H8B H 0.9881 0.6356 0.5061 0.082 Uiso 1 1 calc R
H8C H 0.9969 0.5991 0.5848 0.082 Uiso 1 1 calc R
C9 C 0.9295(6) 0.3352(12) 0.6154(5) 0.043(3) Uani 1 1 d .
H9A H 0.9153 0.4092 0.6517 0.051 Uiso 1 1 calc R
H9B H 0.9877 0.3396 0.6086 0.051 Uiso 1 1 calc R
C10 C 0.9035(8) 0.1607(14) 0.6367(5) 0.055(3) Uani 1 1 d .
C11 C 0.9553(6) 0.0641(14) 0.6738(6) 0.054(3) Uani 1 1 d .
H11A H 1.0085 0.0966 0.6811 0.064 Uiso 1 1 calc R
C12 C 0.9315(7) -0.0694(15) 0.6983(6) 0.063(3) Uani 1 1 d .
H12A H 0.9657 -0.1349 0.7236 0.076 Uiso 1 1 calc R
C13 C 0.8439(9) -0.1141(15) 0.6834(6) 0.068(4) Uani 1 1 d .
H13A H 0.8217 -0.2078 0.7004 0.081 Uiso 1 1 calc R
C14 C 0.8026(6) -0.0203(12) 0.6473(5) 0.047(3) Uani 1 1 d .
H14A H 0.7494 -0.0502 0.6378 0.057 Uiso 1 1 calc R
C15 C 0.7182(4) 0.4244(8) 0.6141(3) 0.031(2) Uani 1 1 d .
C16 C 0.6628(7) 0.6054(17) 0.6943(7) 0.090(3) Uani 1 1 d .
H16A H 0.6500 0.6514 0.7363 0.107 Uiso 1 1 calc R
C17 C 0.6483(6) 0.6592(12) 0.6349(7) 0.073(4) Uani 1 1 d .
H17A H 0.6210 0.7531 0.6250 0.088 Uiso 1 1 calc R
C18 C 0.7293(6) 0.3449(14) 0.7373(4) 0.101(3) Uani 1 1 d .
H18A H 0.7153 0.2375 0.7256 0.151 Uiso 1 1 calc R
H18B H 0.7017 0.3752 0.7787 0.151 Uiso 1 1 calc R
H18C H 0.7868 0.3523 0.7442 0.151 Uiso 1 1 calc R
N6 N 0.7166(4) 0.4279(7) 0.4837(3) 0.059(3) Uani 1 1 d G
C19 C 0.6800(4) 0.5576(9) 0.5153(3) 0.043(3) Uani 1 1 d G
C20 C 0.6466(4) 0.6782(8) 0.4755(4) 0.062(3) Uani 1 1 d G
H20A H 0.6222 0.7650 0.4967 0.075 Uiso 1 1 calc R
C21 C 0.6497(5) 0.6691(8) 0.4042(4) 0.103(4) Uani 1 1 d G
H21A H 0.6274 0.7498 0.3777 0.123 Uiso 1 1 calc R
C22 C 0.6862(5) 0.5394(9) 0.3727(3) 0.085(3) Uani 1 1 d G
H22A H 0.6883 0.5333 0.3250 0.102 Uiso 1 1 calc R
C23 C 0.7197(4) 0.4188(7) 0.4124(3) 0.067(3) Uani 1 1 d G
H23A H 0.7441 0.3320 0.3913 0.080 Uiso 1 1 calc R
P1 P 1.0003(6) 0.5003(7) 0.7996(4) 0.1783(18) Uani 1 1 d D
F1 F 1.0238(13) 0.6725(11) 0.8132(7) 0.274(11) Uani 1 1 d D
F2 F 0.9912(12) 0.3318(9) 0.7740(6) 0.287(12) Uani 1 1 d D
F3 F 1.0646(11) 0.4349(11) 0.8465(6) 0.336(15) Uani 1 1 d D
F4 F 0.9555(9) 0.515(3) 0.8695(6) 0.334(13) Uani 1 1 d D
F5 F 1.0215(16) 0.5539(14) 0.7251(4) 0.360(16) Uani 1 1 d D
F6 F 0.9119(6) 0.506(2) 0.7783(7) 0.279(9) Uani 1 1 d D

loop_
_atom_site_aniso_label
_atom_site_aniso_U_11
_atom_site_aniso_U_22
_atom_site_aniso_U_33
_atom_site_aniso_U_23
_atom_site_aniso_U_13
_atom_site_aniso_U_12
Ru1 0.03000(18) 0.03324(18) 0.04459(19) 0.0023(7) -0.0015(6) -0.00077(12)
Cl1 0.0283(5) 0.0475(6) 0.0898(8) 0.000(3) 0.000(2) -0.0093(4)
N1 0.051(6) 0.028(4) 0.049(5) -0.002(4) -0.007(4) -0.004(4)
C1 0.072(8) 0.054(8) 0.055(7) -0.003(5) -0.022(5) 0.015(6)
N2 0.0343(16) 0.0336(16) 0.040(2) 0.012(5) -0.008(5) -0.0009(13)
C2 0.071(7) 0.039(6) 0.069(8) -0.016(6) 0.010(6) 0.013(5)
N3 0.032(5) 0.044(5) 0.034(4) 0.003(4) -0.001(3) -0.001(3)
C3 0.134(12) 0.052(8) 0.045(6) -0.007(5) 0.033(7) 0.014(8)
C4 0.096(8) 0.057(7) 0.056(7) 0.000(5) -0.002(6) -0.012(6)
N4 0.057(4) 0.078(5) 0.069(6) 0.002(4) 0.005(4) -0.003(4)
C5 0.016(4) 0.043(5) 0.042(5) 0.000(4) 0.002(3) 0.000(3)
N5 0.055(6) 0.051(7) 0.076(7) -0.009(6) 0.010(5) -0.006(5)
C6 0.056(7) 0.061(7) 0.038(5) 0.005(5) 0.010(5) -0.014(5)
C7 0.046(2) 0.0312(19) 0.065(3) 0.003(9) 0.002(8) -0.0063(17)
C8 0.046(2) 0.043(2) 0.076(3) -0.010(9) 0.001(9) -0.0098(19)
C9 0.030(5) 0.037(5) 0.061(7) 0.012(5) -0.011(4) -0.001(4)
C10 0.090(9) 0.039(6) 0.036(5) 0.006(5) -0.003(5) 0.009(6)
C11 0.030(4) 0.060(7) 0.071(7) 0.011(5) -0.016(4) 0.024(4)
C12 0.055(6) 0.052(7) 0.083(8) 0.018(6) 0.003(5) 0.026(6)
C13 0.099(9) 0.044(6) 0.060(7) 0.009(6) 0.007(6) -0.014(6)
C14 0.048(6) 0.034(5) 0.060(6) 0.018(5) -0.012(4) -0.016(5)
C15 0.022(5) 0.037(6) 0.035(5) -0.002(4) 0.008(4) 0.001(4)
C16 0.045(5) 0.123(10) 0.101(9) -0.018(7) 0.007(5) -0.012(6)
C17 0.040(6) 0.035(5) 0.144(11) -0.013(6) -0.010(6) -0.002(4)
C18 0.112(8) 0.136(9) 0.053(5) -0.003(5) 0.026(5) 0.018(6)
N6 0.046(6) 0.053(8) 0.078(8) 0.003(6) -0.009(5) -0.004(5)
C19 0.014(4) 0.027(5) 0.089(8) 0.000(5) 0.003(4) 0.006(4)
C20 0.043(6) 0.059(6) 0.084(6) 0.014(5) -0.018(5) 0.012(4)
C21 0.068(8) 0.126(11) 0.114(10) -0.005(8) -0.006(6) -0.020(7)
C22 0.073(6) 0.101(7) 0.082(6) 0.040(6) -0.020(5) -0.001(5)
C23 0.061(6) 0.076(7) 0.062(7) 0.026(5) -0.017(5) -0.017(5)
P1 0.399(5) 0.0483(9) 0.0875(15) -0.0003(9) -0.127(2) 0.0048(16)
F1 0.59(3) 0.104(10) 0.128(9) -0.017(7) -0.104(13) 0.056(13)
F2 0.68(3) 0.057(6) 0.123(8) 0.003(5) -0.174(14) -0.049(10)
F3 0.79(4) 0.076(5) 0.143(10) -0.012(6) -0.236(17) 0.069(12)
F4 0.317(18) 0.49(3) 0.194(14) -0.188(18) -0.004(11) -0.174(19)
F5 0.91(5) 0.100(7) 0.068(5) 0.000(5) -0.089(12) -0.090(14)
F6 0.218(12) 0.43(3) 0.192(11) 0.023(13) -0.095(10) -0.039(14)

loop_
_atom_type_symbol
_atom_type_description
_atom_type_scat_dispersion_real
_atom_type_scat_dispersion_imag
_atom_type_scat_source
C C 0.0033 0.0016 'International Tables Vol C Tables 4.2.6.8 and 6.1.1.4'
H H 0.0000 0.0000 'International Tables Vol C Tables 4.2.6.8 and 6.1.1.4'
N N 0.0061 0.0033 'International Tables Vol C Tables 4.2.6.8 and 6.1.1.4'
Cl Cl 0.1484 0.1585 'International Tables Vol C Tables 4.2.6.8 and 6.1.1.4'
Ru Ru -1.2594 0.8363 'International Tables Vol C Tables 4.2.6.8 and 6.1.1.4'
P P 0.1023 0.0942 'International Tables Vol C Tables 4.2.6.8 and 6.1.1.4'
F F 0.0171 0.0103 'International Tables Vol C Tables 4.2.6.8 and 6.1.1.4'

loop_
_geom_angle_atom_site_label_1
_geom_angle_atom_site_label_2
_geom_angle_atom_site_label_3
_geom_angle
C15 Ru1 N6 77.94(16)
C15 Ru1 N1 174.6(3)
N6 Ru1 N1 99.8(3)
C15 Ru1 N3 100.0(3)
N6 Ru1 N3 176.7(3)
N1 Ru1 N3 82.03(13)
C15 Ru1 N2 96.0(3)
N6 Ru1 N2 94.7(3)
N1 Ru1 N2 79.2(3)
N3 Ru1 N2 82.8(3)
C15 Ru1 Cl1 90.0(2)
N6 Ru1 Cl1 89.7(2)
N1 Ru1 Cl1 94.9(3)
N3 Ru1 Cl1 92.9(2)
N2 Ru1 Cl1 173.13(12)
C5 N1 C1 119.9(10)
C5 N1 Ru1 114.6(7)
C1 N1 Ru1 124.8(9)
N1 C1 C2 120.0(12)
C6 N2 C7 112.1(10)
C6 N2 C9 110.9(4)
C7 N2 C9 104.2(9)
C6 N2 Ru1 108.2(7)
C7 N2 Ru1 114.1(3)
C9 N2 Ru1 107.1(6)
C3 C2 C1 120.2(13)
C14 N3 C10 116.4(9)
C14 N3 Ru1 129.5(7)
C10 N3 Ru1 113.8(7)
C2 C3 C4 120.7(12)
C5 C4 C3 117.8(12)
C15 N4 C18 125.8(9)
C15 N4 C16 111.8(9)
C18 N4 C16 122.4(9)
N1 C5 C4 121.4(11)
N1 C5 C6 116.0(9)
C4 C5 C6 122.4(9)
C15 N5 C19 118.3(8)
C15 N5 C17 112.7(7)
C19 N5 C17 129.0(10)
C5 C6 N2 115.6(9)
N2 C7 C8 116.2(4)
N2 C9 C10 109.0(7)
N3 C10 C11 122.3(11)
N3 C10 C9 116.7(9)
C11 C10 C9 120.9(10)
C12 C11 C10 121.3(11)
C11 C12 C13 115.9(10)
C14 C13 C12 117.8(11)
C13 C14 N3 126.2(11)
N5 C15 N4 102.6(6)
N5 C15 Ru1 115.8(5)
N4 C15 Ru1 141.6(6)
C17 C16 N4 104.5(10)
C16 C17 N5 108.2(10)
C19 N6 C23 120.0
C19 N6 Ru1 114.7(3)
C23 N6 Ru1 125.2(3)
N5 C19 N6 113.1(8)
N5 C19 C20 126.9(8)
N6 C19 C20 120.0
C21 C20 C19 120.0
C22 C21 C20 120.0
C21 C22 C23 120.0
C22 C23 N6 120.0
F3 P1 F2 85.8(7)
F3 P1 F6 148.7(9)
F2 P1 F6 81.0(8)
F3 P1 F1 93.7(8)
F2 P1 F1 167.4(14)
F6 P1 F1 105.2(11)
F3 P1 F4 80.3(7)
F2 P1 F4 108.3(10)
F6 P1 F4 77.2(7)
F1 P1 F4 84.0(10)
F3 P1 F5 120.9(10)
F2 P1 F5 89.3(7)
F6 P1 F5 87.3(10)
F1 P1 F5 80.2(7)
F4 P1 F5 154.1(12)

loop_
_geom_bond_atom_site_label_1
_geom_bond_atom_site_label_2
_geom_bond_distance
Ru1 C15 1.992(6)
Ru1 N6 2.041(5)
Ru1 N1 2.085(9)
Ru1 N3 2.127(8)
Ru1 N2 2.128(3)
Ru1 Cl1 2.4356(11)
N1 C5 1.339(12)
N1 C1 1.346(14)
C1 C2 1.467(16)
N2 C6 1.434(14)
N2 C7 1.503(5)
N2 C9 1.562(13)
C2 C3 1.237(18)
N3 C14 1.328(12)
N3 C10 1.339(15)
C3 C4 1.472(19)
C4 C5 1.374(15)
N4 C15 1.349(9)
N4 C18 1.453(12)
N4 C16 1.503(15)
C5 C6 1.411(16)
N5 C15 1.338(8)
N5 C19 1.356(6)
N5 C17 1.451(11)
C7 C8 1.516(6)
C9 C10 1.585(16)
C10 C11 1.383(14)
C11 C12 1.282(16)
C12 C13 1.522(18)
C13 C14 1.257(16)
C16 C17 1.264(15)
N6 C19 1.3900
N6 C23 1.3900
C19 C20 1.3900
C20 C21 1.3900
C21 C22 1.3900
C22 C23 1.3900
P1 F3 1.503(8)
P1 F2 1.511(7)
P1 F6 1.518(9)
P1 F1 1.523(9)
P1 F4 1.553(9)
P1 F5 1.557(8)

loop_
_geom_torsion_atom_site_label_1
_geom_torsion_atom_site_label_2
_geom_torsion_atom_site_label_3
_geom_torsion_atom_site_label_4
_geom_torsion
C15 Ru1 N1 C5 27(4)
N6 Ru1 N1 C5 91.5(7)
N3 Ru1 N1 C5 -85.6(7)
N2 Ru1 N1 C5 -1.5(7)
Cl1 Ru1 N1 C5 -177.9(7)
C15 Ru1 N1 C1 -163(3)
N6 Ru1 N1 C1 -98.3(9)
N3 Ru1 N1 C1 84.5(9)
N2 Ru1 N1 C1 168.7(9)
Cl1 Ru1 N1 C1 -7.8(9)
C5 N1 C1 C2 -2.1(16)
Ru1 N1 C1 C2 -171.8(7)
C15 Ru1 N2 C6 -162.6(7)
N6 Ru1 N2 C6 -84.2(7)
N1 Ru1 N2 C6 14.9(7)
N3 Ru1 N2 C6 98.1(7)
Cl1 Ru1 N2 C6 46(3)
C15 Ru1 N2 C7 -37.0(10)
N6 Ru1 N2 C7 41.4(10)
N1 Ru1 N2 C7 140.5(10)
N3 Ru1 N2 C7 -136.3(10)
Cl1 Ru1 N2 C7 172(2)
C15 Ru1 N2 C9 77.8(6)
N6 Ru1 N2 C9 156.2(5)
N1 Ru1 N2 C9 -104.7(6)
N3 Ru1 N2 C9 -21.5(6)
Cl1 Ru1 N2 C9 -73(3)
N1 C1 C2 C3 1.0(18)
C15 Ru1 N3 C14 96.7(9)
N6 Ru1 N3 C14 148(5)
N1 Ru1 N3 C14 -88.4(9)
N2 Ru1 N3 C14 -168.4(9)
Cl1 Ru1 N3 C14 6.2(9)
C15 Ru1 N3 C10 -90.5(7)
N6 Ru1 N3 C10 -39(5)
N1 Ru1 N3 C10 84.4(8)
N2 Ru1 N3 C10 4.3(8)
Cl1 Ru1 N3 C10 178.9(7)
C1 C2 C3 C4 0.6(19)
C2 C3 C4 C5 -1.1(19)
C1 N1 C5 C4 1.6(16)
Ru1 N1 C5 C4 172.3(8)
C1 N1 C5 C6 176.1(10)
Ru1 N1 C5 C6 -13.2(12)
C3 C4 C5 N1 0.0(17)
C3 C4 C5 C6 -174.2(12)
N1 C5 C6 N2 27.8(15)
C4 C5 C6 N2 -157.8(10)
C7 N2 C6 C5 -153.7(10)
C9 N2 C6 C5 90.2(10)
Ru1 N2 C6 C5 -27.0(12)
C6 N2 C7 C8 -58.4(17)
C9 N2 C7 C8 61.6(16)
Ru1 N2 C7 C8 178.1(11)
C6 N2 C9 C10 -84.3(9)
C7 N2 C9 C10 154.8(8)
Ru1 N2 C9 C10 33.5(10)
C14 N3 C10 C11 3.9(16)
Ru1 N3 C10 C11 -169.9(9)
C14 N3 C10 C9 -171.3(9)
Ru1 N3 C10 C9 14.9(12)
N2 C9 C10 N3 -33.3(13)
N2 C9 C10 C11 151.4(10)
N3 C10 C11 C12 -3.5(19)
C9 C10 C11 C12 171.5(11)
C10 C11 C12 C13 0.6(18)
C11 C12 C13 C14 1.7(17)
C12 C13 C14 N3 -1.2(19)
C10 N3 C14 C13 -1.5(18)
Ru1 N3 C14 C13 171.1(10)
C19 N5 C15 N4 -177.3(9)
C17 N5 C15 N4 2.5(7)
C19 N5 C15 Ru1 2.2(10)
C17 N5 C15 Ru1 -178.0(5)
C18 N4 C15 N5 176.8(9)
C16 N4 C15 N5 -3.6(7)
C18 N4 C15 Ru1 -2.6(13)
C16 N4 C15 Ru1 177.1(8)
N6 Ru1 C15 N5 -3.4(5)
N1 Ru1 C15 N5 62(4)
N3 Ru1 C15 N5 173.9(5)
N2 Ru1 C15 N5 90.2(5)
Cl1 Ru1 C15 N5 -93.1(5)
N6 Ru1 C15 N4 175.9(9)
N1 Ru1 C15 N4 -118(3)
N3 Ru1 C15 N4 -6.8(8)
N2 Ru1 C15 N4 -90.5(8)
Cl1 Ru1 C15 N4 86.2(8)
C15 N4 C16 C17 3.5(10)
C18 N4 C16 C17 -176.8(9)
N4 C16 C17 N5 -1.8(10)
C15 N5 C17 C16 -0.3(9)
C19 N5 C17 C16 179.4(11)
C15 Ru1 N6 C19 4.1(3)
N1 Ru1 N6 C19 -170.9(4)
N3 Ru1 N6 C19 -48(5)
N2 Ru1 N6 C19 -91.1(4)
Cl1 Ru1 N6 C19 94.2(3)
C15 Ru1 N6 C23 179.8(5)
N1 Ru1 N6 C23 4.7(5)
N3 Ru1 N6 C23 128(5)
N2 Ru1 N6 C23 84.6(4)
Cl1 Ru1 N6 C23 -90.2(4)
C15 N5 C19 N6 1.4(11)
C17 N5 C19 N6 -178.4(7)
C15 N5 C19 C20 -178.7(6)
C17 N5 C19 C20 1.5(13)
C23 N6 C19 N5 179.9(8)
Ru1 N6 C19 N5 -4.2(7)
C23 N6 C19 C20 0.0
Ru1 N6 C19 C20 175.9(4)
N5 C19 C20 C21 -179.9(10)
N6 C19 C20 C21 0.0
C19 C20 C21 C22 0.0
C20 C21 C22 C23 0.0
C21 C22 C23 N6 0.0
C19 N6 C23 C22 0.0
Ru1 N6 C23 C22 -175.5(5)
